data_1552683
loop_
_publ_author_name
'Wong, Soon-Kit'
'Wong, Suet-Pick'
'Sim, Kae-Shin'
'Lim, Siew-Huah'
'Low, Yun-Yee'
'Kam, Toh-Seok'

_publ_section_title
;
 A Cytotoxic Indole Characterized by Incorporation of a Unique
 Carbon-Nitrogen Skeleton and Two Pentacyclic Corynanthean Alkaloids
 Incorporating a Substituted Tetrahydrofuranone Ring from <i>Kopsia
 arborea</i>.
;
_journal_issue 7
_journal_name_full 'Journal of natural products'
_journal_page_first 1902
_journal_page_last 1907
_journal_paper_doi 10.1021/acs.jnatprod.9b00255
_journal_volume 82
_journal_year 2019
_chemical_absolute_configuration ad
_chemical_formula_moiety 'C19 H22 N2 O3'
_chemical_formula_sum 'C19 H22 N2 O3'
_chemical_formula_weight 326.38
_chemical_name_common 'Arbophyllinine A'
_chemical_temperature_decomposition_gt 408
_space_group_crystal_system monoclinic
_space_group_IT_number 4
_space_group_name_Hall 'P 2yb'
_space_group_name_H-M_alt 'P 1 21 1'
_atom_sites_solution_hydrogens mixed
_audit_creation_method SHELXL-2018/1
_cell_angle_alpha 90
_cell_angle_beta 91.494(3)
_cell_angle_gamma 90
_cell_formula_units_Z 2
_cell_length_a 10.1058(4)
_cell_length_b 5.4876(2)
_cell_length_c 14.6707(5)
_cell_measurement_reflns_used 8290
_cell_measurement_temperature 293(2)
_cell_measurement_theta_max 73.5090
_cell_measurement_theta_min 4.2670
_cell_volume 813.31(5)
_computing_cell_refinement 'CrysAlisPro 1.171.38.41 (Rigaku OD, 2015)'
_computing_data_collection 'CrysAlisPro 1.171.38.41 (Rigaku OD, 2015)'
_computing_data_reduction 'CrysAlisPro 1.171.38.41 (Rigaku OD, 2015)'
_computing_molecular_graphics 'X-SEED (Barbour, 2001)'
_computing_publication_material 'enCIFer (Allen et al., 2004)'
_computing_structure_refinement 'SHELXL-2018/1 (Sheldrick, 2018)'
_computing_structure_solution 'SHELXT 2014/5 (Sheldrick, 2014)'
_diffrn_ambient_temperature 293(2)
_diffrn_detector_area_resol_mean 10.4041
_diffrn_measured_fraction_theta_full 0.999
_diffrn_measured_fraction_theta_max 0.990
_diffrn_measurement_device_type 'SuperNova, Dual, Cu at zero, Atlas'
_diffrn_measurement_method '\w scan'
_diffrn_radiation_type CuK\a
_diffrn_radiation_wavelength 1.54184
_diffrn_reflns_av_R_equivalents 0.0210
_diffrn_reflns_av_unetI/netI 0.0144
_diffrn_reflns_Laue_measured_fraction_full 0.999
_diffrn_reflns_Laue_measured_fraction_max 0.990
_diffrn_reflns_limit_h_max 12
_diffrn_reflns_limit_h_min -12
_diffrn_reflns_limit_k_max 6
_diffrn_reflns_limit_k_min -6
_diffrn_reflns_limit_l_max 18
_diffrn_reflns_limit_l_min -18
_diffrn_reflns_number 12849
_diffrn_reflns_point_group_measured_fraction_full 0.984
_diffrn_reflns_point_group_measured_fraction_max 0.964
_diffrn_reflns_theta_full 67.684
_diffrn_reflns_theta_max 74.256
_diffrn_reflns_theta_min 4.377
_diffrn_source 'micro-focus sealed X-ray tube'
_exptl_absorpt_coefficient_mu 0.733
_exptl_absorpt_correction_T_max 1.00000
_exptl_absorpt_correction_T_min 0.05390
_exptl_absorpt_correction_type multi-scan
_exptl_absorpt_process_details
;
CrysAlisPro 1.171.38.41 (Rigaku Oxford Diffraction, 2015)
Empirical absorption correction using spherical harmonics,
 implemented in SCALE3 ABSPACK scaling algorithm.
;
_exptl_crystal_colour 'clear light yellow'
_exptl_crystal_density_diffrn 1.333
_exptl_crystal_description block
_exptl_crystal_F_000 348
_exptl_crystal_size_max 0.150
_exptl_crystal_size_mid 0.100
_exptl_crystal_size_min 0.100
_refine_diff_density_max 0.208
_refine_diff_density_min -0.157
_refine_diff_density_rms 0.032
_refine_ls_abs_structure_details
;
 Flack x determined using 1269 quotients [(I+)-(I-)]/[(I+)+(I-)]
 (Parsons, Flack and Wagner, Acta Cryst. B69 (2013) 249-259).
;
_refine_ls_abs_structure_Flack -0.02(8)
_refine_ls_extinction_method none
_refine_ls_goodness_of_fit_ref 1.047
_refine_ls_hydrogen_treatment mixed
_refine_ls_matrix_type full
_refine_ls_number_parameters 223
_refine_ls_number_reflns 3199
_refine_ls_number_restraints 1
_refine_ls_restrained_S_all 1.047
_refine_ls_R_factor_all 0.0342
_refine_ls_R_factor_gt 0.0328
_refine_ls_shift/su_max <0.001
_refine_ls_shift/su_mean <0.001
_refine_ls_structure_factor_coef Fsqd
_refine_ls_weighting_details 'w=1/[\s^2^(Fo^2^)+(0.0564P)^2^+0.0715P] where P=(Fo^2^+2Fc^2^)/3'
_refine_ls_weighting_scheme calc
_refine_ls_wR_factor_gt 0.0907
_refine_ls_wR_factor_ref 0.0923
_reflns_Friedel_coverage 0.755
_reflns_Friedel_fraction_full 0.965
_reflns_Friedel_fraction_max 0.931
_reflns_number_gt 3076
_reflns_number_total 3199
_reflns_threshold_expression 'I > 2\s(I)'
_cod_data_source_file np9b00255_si_003.cif
_cod_data_source_block arbophyllinine_A
_cod_depositor_comments
;
The following automatic conversions were performed:

data name '_chemical_melting_point' was changed to
'_chemical_temperature_decomposition_gt' since the value was
specified as 'more than' ('>') a certain temperature. The value
'>408K dec.' was changed to '408' -- it should be numeric and without
a unit designator.

Automatic conversion script
Id: cif_fix_values 6909 2019-04-08 15:41:33Z antanas 
;
_cod_original_sg_symbol_H-M 'P 21'
_cod_database_code 1552683
_shelx_shelxl_version_number 2018/1
_shelx_space_group_comment
;
The symmetry employed for this shelxl refinement is uniquely defined
by the following loop, which should always be used as a source of
symmetry information in preference to the above space-group names.
They are only intended as comments.
;
_oxdiff_exptl_absorpt_empirical_full_min 0.576
_oxdiff_exptl_absorpt_empirical_full_max 16.959
_oxdiff_exptl_absorpt_empirical_details
;
Empirical correction (ABSPACK) includes:
- Absorption correction using spherical harmonics
- Frame scaling
;

loop_
_space_group_symop_operation_xyz
'x, y, z'
'-x, y+1/2, -z'

loop_
_atom_site_label
_atom_site_type_symbol
_atom_site_fract_x
_atom_site_fract_y
_atom_site_fract_z
_atom_site_U_iso_or_equiv
_atom_site_adp_type
_atom_site_occupancy
_atom_site_site_symmetry_order
_atom_site_calc_flag
_atom_site_refinement_flags_posn
_atom_site_refinement_flags_adp
O17 O 0.74852(15) 0.0634(3) 0.60486(11) 0.0502(4) Uani 1 1 d . .
O19 O 0.97309(15) 0.2959(3) 0.53366(10) 0.0550(4) Uani 1 1 d . .
H19 H 0.926597 0.404844 0.511902 0.083 Uiso 1 1 calc R U
N4 N 0.64372(16) 0.2957(3) 0.77528(10) 0.0435(4) Uani 1 1 d . .
O16 O 0.67132(19) 0.5050(3) 0.43905(10) 0.0651(5) Uani 1 1 d . .
N1 N 0.39104(18) 0.7848(4) 0.75770(12) 0.0489(4) Uani 1 1 d . .
C7 C 0.4182(2) 0.4725(4) 0.85598(13) 0.0438(4) Uani 1 1 d . .
C20 C 0.80382(18) 0.2796(4) 0.64800(12) 0.0405(4) Uani 1 1 d . .
C13 C 0.2800(2) 0.7809(4) 0.80969(13) 0.0477(4) Uani 1 1 d . .
C2 C 0.4736(2) 0.5976(4) 0.78690(13) 0.0443(4) Uani 1 1 d . .
C16 C 0.6998(2) 0.3912(4) 0.50706(14) 0.0462(5) Uani 1 1 d . .
C8 C 0.2920(2) 0.5846(4) 0.87127(13) 0.0454(4) Uani 1 1 d . .
C5 C 0.6323(2) 0.2644(5) 0.87407(13) 0.0506(5) Uani 1 1 d . .
H5A H 0.680520 0.393828 0.905333 0.061 Uiso 1 1 calc R U
H5B H 0.672200 0.110479 0.892182 0.061 Uiso 1 1 calc R U
C6 C 0.4887(2) 0.2684(5) 0.90269(13) 0.0480(4) Uani 1 1 d . .
H6A H 0.446383 0.115151 0.886645 0.058 Uiso 1 1 calc R U
H6B H 0.484915 0.289037 0.968237 0.058 Uiso 1 1 calc R U
C3 C 0.60382(19) 0.5418(4) 0.74618(13) 0.0425(4) Uani 1 1 d . .
H3 H 0.669957 0.660096 0.768108 0.051 Uiso 1 1 calc R U
C19 C 0.95349(19) 0.2807(4) 0.63001(14) 0.0470(4) Uani 1 1 d . .
H19A H 0.990445 0.125403 0.651645 0.056 Uiso 1 1 calc R U
C21 C 0.78099(19) 0.2561(4) 0.74992(13) 0.0465(4) Uani 1 1 d . .
H21A H 0.808043 0.094568 0.769690 0.056 Uiso 1 1 calc R U
H21B H 0.836850 0.373144 0.782178 0.056 Uiso 1 1 calc R U
C15 C 0.73066(19) 0.4906(3) 0.60096(13) 0.0400(4) Uani 1 1 d . .
H15 H 0.786152 0.636791 0.598438 0.048 Uiso 1 1 calc R U
C14 C 0.59650(19) 0.5457(4) 0.64263(12) 0.0432(4) Uani 1 1 d . .
H14A H 0.566318 0.704884 0.622180 0.052 Uiso 1 1 calc R U
H14B H 0.532267 0.426024 0.621224 0.052 Uiso 1 1 calc R U
C9 C 0.1879(2) 0.5391(5) 0.93007(14) 0.0556(5) Uani 1 1 d . .
H9 H 0.191775 0.408252 0.970350 0.067 Uiso 1 1 calc R U
C17 C 0.6969(2) 0.1176(4) 0.51633(16) 0.0541(5) Uani 1 1 d . .
H17A H 0.606990 0.057525 0.509150 0.065 Uiso 1 1 calc R U
H17B H 0.750652 0.042277 0.470291 0.065 Uiso 1 1 calc R U
C12 C 0.1727(2) 0.9378(5) 0.80846(16) 0.0580(6) Uani 1 1 d . .
H12 H 0.167902 1.069670 0.768716 0.070 Uiso 1 1 calc R U
C18 C 1.0320(2) 0.4831(5) 0.67482(17) 0.0620(6) Uani 1 1 d . .
H18A H 1.122954 0.470707 0.658134 0.093 Uiso 1 1 calc R U
H18B H 1.026034 0.470188 0.739845 0.093 Uiso 1 1 calc R U
H18C H 0.996980 0.637509 0.655055 0.093 Uiso 1 1 calc R U
C10 C 0.0794(2) 0.6917(6) 0.92715(17) 0.0635(6) Uani 1 1 d . .
H10 H 0.009010 0.661067 0.965087 0.076 Uiso 1 1 calc R U
C11 C 0.0735(3) 0.8905(6) 0.86850(17) 0.0666(7) Uani 1 1 d . .
H11 H 0.000776 0.994054 0.869842 0.080 Uiso 1 1 calc R U
H1 H 0.406(3) 0.887(6) 0.717(2) 0.067(8) Uiso 1 1 d . .

loop_
_atom_site_aniso_label
_atom_site_aniso_U_11
_atom_site_aniso_U_22
_atom_site_aniso_U_33
_atom_site_aniso_U_23
_atom_site_aniso_U_13
_atom_site_aniso_U_12
O17 0.0626(8) 0.0282(7) 0.0591(9) -0.0013(6) -0.0106(6) -0.0045(6)
O19 0.0606(8) 0.0543(10) 0.0502(7) -0.0005(7) 0.0033(6) -0.0009(7)
N4 0.0511(8) 0.0396(9) 0.0396(8) 0.0084(7) -0.0025(6) 0.0019(7)
O16 0.0944(12) 0.0604(11) 0.0401(8) 0.0044(8) -0.0065(7) 0.0058(9)
N1 0.0620(10) 0.0391(9) 0.0459(9) 0.0064(8) 0.0040(7) 0.0062(8)
C7 0.0547(10) 0.0398(11) 0.0368(8) 0.0019(8) -0.0022(7) -0.0027(8)
C20 0.0488(9) 0.0272(9) 0.0454(9) -0.0006(8) -0.0040(7) -0.0026(8)
C13 0.0565(10) 0.0458(11) 0.0407(9) -0.0041(9) -0.0036(7) 0.0027(10)
C2 0.0557(10) 0.0382(11) 0.0389(9) 0.0016(8) -0.0009(7) 0.0023(8)
C16 0.0529(11) 0.0439(11) 0.0416(10) -0.0017(9) -0.0010(8) 0.0016(9)
C8 0.0520(10) 0.0448(11) 0.0391(9) -0.0040(8) -0.0033(7) -0.0010(9)
C5 0.0584(11) 0.0529(12) 0.0400(9) 0.0098(10) -0.0074(8) 0.0036(10)
C6 0.0603(11) 0.0458(11) 0.0379(9) 0.0083(9) -0.0013(8) -0.0013(10)
C3 0.0515(10) 0.0357(10) 0.0400(9) 0.0024(8) -0.0015(7) -0.0008(8)
C19 0.0512(10) 0.0413(10) 0.0484(10) 0.0016(10) -0.0015(8) 0.0004(10)
C21 0.0509(10) 0.0427(11) 0.0457(10) 0.0079(9) -0.0056(8) 0.0029(9)
C15 0.0530(10) 0.0276(9) 0.0392(9) 0.0013(7) -0.0011(7) 0.0000(7)
C14 0.0532(10) 0.0366(10) 0.0397(9) 0.0057(8) -0.0021(7) 0.0037(8)
C9 0.0598(12) 0.0633(15) 0.0437(10) -0.0008(10) 0.0018(9) -0.0037(11)
C17 0.0642(13) 0.0421(12) 0.0552(12) -0.0086(9) -0.0092(10) -0.0049(9)
C12 0.0674(13) 0.0541(14) 0.0521(12) -0.0027(10) -0.0058(10) 0.0112(11)
C18 0.0627(12) 0.0655(16) 0.0574(12) -0.0003(12) -0.0069(10) -0.0166(12)
C10 0.0586(13) 0.0794(18) 0.0527(12) -0.0066(12) 0.0042(10) 0.0037(12)
C11 0.0629(13) 0.0801(18) 0.0566(13) -0.0129(13) -0.0045(11) 0.0188(13)

loop_
_atom_type_symbol
_atom_type_description
_atom_type_scat_dispersion_real
_atom_type_scat_dispersion_imag
_atom_type_scat_source
C C 0.0181 0.0091 'International Tables Vol C Tables 4.2.6.8 and 6.1.1.4'
H H 0.0000 0.0000 'International Tables Vol C Tables 4.2.6.8 and 6.1.1.4'
N N 0.0311 0.0180 'International Tables Vol C Tables 4.2.6.8 and 6.1.1.4'
O O 0.0492 0.0322 'International Tables Vol C Tables 4.2.6.8 and 6.1.1.4'

loop_
_geom_angle_atom_site_label_1
_geom_angle_atom_site_label_2
_geom_angle_atom_site_label_3
_geom_angle
C17 O17 C20 110.87(15)
C19 O19 H19 109.5
C21 N4 C5 109.49(15)
C21 N4 C3 108.52(15)
C5 N4 C3 111.50(16)
C13 N1 C2 108.14(17)
C13 N1 H1 125(2)
C2 N1 H1 127(2)
C2 C7 C8 106.54(18)
C2 C7 C6 121.59(19)
C8 C7 C6 131.83(18)
O17 C20 C21 107.02(16)
O17 C20 C15 104.27(13)
C21 C20 C15 115.02(16)
O17 C20 C19 107.29(16)
C21 C20 C19 110.02(15)
C15 C20 C19 112.62(16)
N1 C13 C12 129.4(2)
N1 C13 C8 108.06(18)
C12 C13 C8 122.6(2)
C7 C2 N1 110.46(18)
C7 C2 C3 125.50(19)
N1 C2 C3 124.04(17)
O16 C16 C15 127.5(2)
O16 C16 C17 125.8(2)
C15 C16 C17 106.38(18)
C9 C8 C13 118.5(2)
C9 C8 C7 134.7(2)
C13 C8 C7 106.78(17)
N4 C5 C6 111.79(16)
N4 C5 H5A 109.3
C6 C5 H5A 109.3
N4 C5 H5B 109.3
C6 C5 H5B 109.3
H5A C5 H5B 107.9
C7 C6 C5 109.47(17)
C7 C6 H6A 109.8
C5 C6 H6A 109.8
C7 C6 H6B 109.8
C5 C6 H6B 109.8
H6A C6 H6B 108.2
N4 C3 C2 108.11(16)
N4 C3 C14 108.02(16)
C2 C3 C14 112.16(15)
N4 C3 H3 109.5
C2 C3 H3 109.5
C14 C3 H3 109.5
O19 C19 C18 107.61(18)
O19 C19 C20 109.27(15)
C18 C19 C20 115.85(19)
O19 C19 H19A 108.0
C18 C19 H19A 108.0
C20 C19 H19A 108.0
N4 C21 C20 113.95(15)
N4 C21 H21A 108.8
C20 C21 H21A 108.8
N4 C21 H21B 108.8
C20 C21 H21B 108.8
H21A C21 H21B 107.7
C16 C15 C20 102.98(15)
C16 C15 C14 105.80(15)
C20 C15 C14 113.08(15)
C16 C15 H15 111.5
C20 C15 H15 111.5
C14 C15 H15 111.5
C3 C14 C15 112.06(15)
C3 C14 H14A 109.2
C15 C14 H14A 109.2
C3 C14 H14B 109.2
C15 C14 H14B 109.2
H14A C14 H14B 107.9
C10 C9 C8 118.8(2)
C10 C9 H9 120.6
C8 C9 H9 120.6
O17 C17 C16 106.50(18)
O17 C17 H17A 110.4
C16 C17 H17A 110.4
O17 C17 H17B 110.4
C16 C17 H17B 110.4
H17A C17 H17B 108.6
C11 C12 C13 117.2(2)
C11 C12 H12 121.4
C13 C12 H12 121.4
C19 C18 H18A 109.5
C19 C18 H18B 109.5
H18A C18 H18B 109.5
C19 C18 H18C 109.5
H18A C18 H18C 109.5
H18B C18 H18C 109.5
C9 C10 C11 121.1(2)
C9 C10 H10 119.4
C11 C10 H10 119.4
C12 C11 C10 121.6(2)
C12 C11 H11 119.2
C10 C11 H11 119.2

loop_
_geom_bond_atom_site_label_1
_geom_bond_atom_site_label_2
_geom_bond_distance
O17 C17 1.418(3)
O17 C20 1.450(2)
O19 C19 1.435(2)
O19 H19 0.8200
N4 C21 1.462(2)
N4 C5 1.467(2)
N4 C3 1.470(3)
O16 C16 1.205(3)
N1 C13 1.373(3)
N1 C2 1.384(3)
N1 H1 0.84(3)
C7 C2 1.357(3)
C7 C8 1.439(3)
C7 C6 1.485(3)
C20 C21 1.524(3)
C20 C15 1.529(3)
C20 C19 1.542(3)
C13 C12 1.384(3)
C13 C8 1.409(3)
C2 C3 1.491(3)
C16 C15 1.507(3)
C16 C17 1.508(3)
C8 C9 1.401(3)
C5 C6 1.521(3)
C5 H5A 0.9700
C5 H5B 0.9700
C6 H6A 0.9700
C6 H6B 0.9700
C3 C14 1.519(2)
C3 H3 0.9800
C19 C18 1.506(3)
C19 H19A 0.9800
C21 H21A 0.9700
C21 H21B 0.9700
C15 C14 1.532(3)
C15 H15 0.9800
C14 H14A 0.9700
C14 H14B 0.9700
C9 C10 1.379(4)
C9 H9 0.9300
C17 H17A 0.9700
C17 H17B 0.9700
C12 C11 1.376(4)
C12 H12 0.9300
C18 H18A 0.9600
C18 H18B 0.9600
C18 H18C 0.9600
C10 C11 1.390(4)
C10 H10 0.9300
C11 H11 0.9300

loop_
_geom_torsion_atom_site_label_1
_geom_torsion_atom_site_label_2
_geom_torsion_atom_site_label_3
_geom_torsion_atom_site_label_4
_geom_torsion
C17 O17 C20 C21 147.10(17)
C17 O17 C20 C15 24.8(2)
C17 O17 C20 C19 -94.84(19)
C2 N1 C13 C12 177.0(2)
C2 N1 C13 C8 -1.2(2)
C8 C7 C2 N1 0.6(2)
C6 C7 C2 N1 -177.35(18)
C8 C7 C2 C3 -178.40(19)
C6 C7 C2 C3 3.6(3)
C13 N1 C2 C7 0.4(2)
C13 N1 C2 C3 179.42(19)
N1 C13 C8 C9 -178.07(19)
C12 C13 C8 C9 3.5(3)
N1 C13 C8 C7 1.6(2)
C12 C13 C8 C7 -176.8(2)
C2 C7 C8 C9 178.2(2)
C6 C7 C8 C9 -4.1(4)
C2 C7 C8 C13 -1.4(2)
C6 C7 C8 C13 176.3(2)
C21 N4 C5 C6 -172.05(19)
C3 N4 C5 C6 67.8(2)
C2 C7 C6 C5 11.0(3)
C8 C7 C6 C5 -166.4(2)
N4 C5 C6 C7 -45.0(3)
C21 N4 C3 C2 -169.80(16)
C5 N4 C3 C2 -49.1(2)
C21 N4 C3 C14 68.61(19)
C5 N4 C3 C14 -170.71(16)
C7 C2 C3 N4 15.1(3)
N1 C2 C3 N4 -163.80(19)
C7 C2 C3 C14 134.1(2)
N1 C2 C3 C14 -44.8(3)
O17 C20 C19 O19 62.3(2)
C21 C20 C19 O19 178.38(17)
C15 C20 C19 O19 -51.9(2)
O17 C20 C19 C18 -176.00(18)
C21 C20 C19 C18 -59.9(2)
C15 C20 C19 C18 69.8(2)
C5 N4 C21 C20 178.91(18)
C3 N4 C21 C20 -59.2(2)
O17 C20 C21 N4 -73.8(2)
C15 C20 C21 N4 41.5(2)
C19 C20 C21 N4 169.94(18)
O16 C16 C15 C20 -161.1(2)
C17 C16 C15 C20 24.9(2)
O16 C16 C15 C14 80.0(3)
C17 C16 C15 C14 -94.00(19)
O17 C20 C15 C16 -29.87(18)
C21 C20 C15 C16 -146.75(17)
C19 C20 C15 C16 86.12(19)
O17 C20 C15 C14 83.83(18)
C21 C20 C15 C14 -33.0(2)
C19 C20 C15 C14 -160.19(16)
N4 C3 C14 C15 -61.5(2)
C2 C3 C14 C15 179.48(17)
C16 C15 C14 C3 155.34(17)
C20 C15 C14 C3 43.4(2)
C13 C8 C9 C10 -1.7(3)
C7 C8 C9 C10 178.7(2)
C20 O17 C17 C16 -9.0(2)
O16 C16 C17 O17 175.1(2)
C15 C16 C17 O17 -10.8(3)
N1 C13 C12 C11 179.8(2)
C8 C13 C12 C11 -2.2(3)
C8 C9 C10 C11 -1.2(4)
C13 C12 C11 C10 -0.9(4)
C9 C10 C11 C12 2.7(4)
